data_2003512
loop_
_publ_author_name
'Urtiaga, M. K.'
'Arriortua, M. I.'
'Bad\'ia, D.'
'Dom\'inguez, E.'
'Gonz\'alez-Cameno, A. M.'
'Ochando, L.'
'Reventos, M.'
'Debaerdemaeker, T.'

_publ_section_title
;
 The Effect of Substituents on the Crystal Structure of \b-Amino
 Alcohols. 2-[(3,4-Dimethoxybenzyl)(methyl)amino]-2-phenylethanol
;
_journal_issue 6
_journal_name_full 'Acta Crystallographica Section C'
_journal_page_first 1175
_journal_page_last 1177
_journal_paper_doi 10.1107/S0108270194013855
_journal_volume 51
_journal_year 1995
_chemical_formula_sum 'C18 H23 N O3'
_chemical_formula_weight 301.4
_space_group_IT_number 19
_symmetry_cell_setting orthorhombic
_symmetry_space_group_name_Hall 'P 2ac 2ab'
_symmetry_space_group_name_H-M 'P 21 21 21'
_atom_type_scat_source IntTabIV
_cell_angle_alpha 90
_cell_angle_beta 90
_cell_angle_gamma 90
_cell_formula_units_Z 4
_cell_length_a 10.731(6)
_cell_length_b 18.016(6)
_cell_length_c 8.347(5)
_cell_measurement_reflns_used 25
_cell_measurement_temperature 295
_cell_measurement_theta_max 25
_cell_measurement_theta_min 1
_cell_volume 1613.7(14)
_diffrn_measurement_device 'Philips PW1100'
_diffrn_measurement_method '\w/2\q scans'
_diffrn_radiation_type MoK\a
_diffrn_radiation_wavelength 0.71073
_diffrn_reflns_av_R_equivalents 0.03
_diffrn_reflns_limit_h_max 11
_diffrn_reflns_limit_h_min -11
_diffrn_reflns_limit_k_max 19
_diffrn_reflns_limit_k_min 0
_diffrn_reflns_limit_l_max 9
_diffrn_reflns_limit_l_min 0
_diffrn_reflns_number 1742
_diffrn_reflns_theta_max 25
_diffrn_standards_decay_% 1.0
_diffrn_standards_interval_time 60
_diffrn_standards_number 3
_exptl_absorpt_coefficient_mu 0.078
_exptl_absorpt_correction_type none
_exptl_crystal_colour colourless
_exptl_crystal_density_diffrn 1.24
_exptl_crystal_description tabular
_exptl_crystal_size_max 0.10
_exptl_crystal_size_mid 0.07
_exptl_crystal_size_min 0.04
_refine_diff_density_max 0.29
_refine_diff_density_min -0.17
_refine_ls_extinction_method none
_refine_ls_goodness_of_fit_obs 0.998
_refine_ls_hydrogen_treatment refU
_refine_ls_number_parameters 201
_refine_ls_number_reflns 1307
_refine_ls_R_factor_obs 0.052
_refine_ls_shift/esd_max 0.23
_refine_ls_structure_factor_coef F
_refine_ls_weighting_scheme unit
_refine_ls_wR_factor_obs 0.15
_reflns_number_observed 1307
_reflns_number_total 1313
_reflns_observed_criterion I>2\s(I)
_cod_data_source_file ab1186.cif
_cod_data_source_block ab1186a
_cod_depositor_comments
;
The following automatic conversions were performed:
'_refine_ls_weighting_scheme' value ' unit' changed to 'unit' according to
'/home/saulius/struct/CIF-dictionaries/cif_core.dic' dictionary named
'cif_core.dic' version 2.4.1 from 2010-06-29.

Automatic conversion script
Id: cif_fix_enum 1527 2010-12-29 10:47:43Z saulius 

The following automatic conversions were performed:

'_refine_ls_weighting_scheme' value ' unit' changed to 'unit'
according to /home/saulius/struct/CIF-dictionaries/cif_core.dic
dictionary named 'cif_core.dic' version 2.4.1 from 2010-06-29.

Automatic conversion script
Id: cif_fix_values 1715 2011-07-08 13:25:40Z adriana 
;
_cod_database_code 2003512

loop_
_symmetry_equiv_pos_as_xyz
x,y,z
1/2-x,-y,1/2+z
-x,1/2+y,1/2-z
1/2+x,1/2-y,-z

loop_
_atom_site_label
_atom_site_fract_x
_atom_site_fract_y
_atom_site_fract_z
_atom_site_U_iso_or_equiv
C1 .4618(4) .1973(2) 1.5611(5) .054(1)
C2 .5099(4) .1279(2) 1.6449(5) .046(1)
C3 .6126(4) .0931(2) 1.5804(5) .051(1)
C4 .6583(4) .0287(3) 1.6433(7) .063(1)
C5 .6019(5) -.0031(2) 1.7728(6) .065(1)
C6 .5010(5) .0307(2) 1.8405(6) .061(1)
C7 .4547(4) .0959(2) 1.7786(5) .054(1)
N .3541(3) .1840(2) 1.4526(4) .046(1)
C8 .2461(4) .1488(3) 1.5250(5) .065(1)
C9 .3922(4) .1454(2) 1.3084(5) .048(1)
C10 .2937(4) .1461(2) 1.1809(5) .044(1)
C11 .2653(4) .2117(2) 1.1024(5) .042(1)
C12 .1750(3) .2141(2) .9861(5) .040(1)
C13 .1099(3) .1496(2) .9447(4) .041(1)
C14 .1388(4) .0842(2) 1.0229(5) .050(1)
C15 .2300(4) .0830(2) 1.1402(5) .048(1)
C16 .4322(6) .2603(2) 1.6706(7) .072(1)
O17 .3770(4) .3190(2) 1.5838(5) .078(1)
O18 .0218(3) .1567(2) .8278(3) .055(1)
C19 -.0323(5) .0909(3) .7687(7) .070(1)
O20 .1422(3) .2757(2) .9015(4) .057(1)
C21 .2022(5) .3433(2) .9412(6) .062(1)
H1 .5485(33) .2192(9) 1.4739(34) .065
H3 .6516(4) .1140(2) 1.4917(5) .062
H4 .7281(4) .0065(3) 1.5978(7) .075
H5 .6320(5) -.0474(2) 1.8146(6) .078
H6 .4632(5) .0095(2) 1.9296(6) .073
H7 .3863(4) .1185(2) 1.8264(5) .065
H81 .2228(4) .1754(3) 1.6201(5) .078
H82 .2662(4) .0984(3) 1.5524(5) .078
H83 .1780(4) .1492(3) 1.4504(5) .078
H91 .4120(4) .0943(2) 1.3352(5) .057
H92 .4672(4) .1684(2) 1.2668(5) .057
H11 .3081(4) .2549(2) 1.1289(5) .050
H14 .0966(4) .0408(2) .9967(5) .059
H15 .2484(4) .0386(2) 1.1920(5) .058
H161 .3755(6) .2436(2) 1.7537(7) .086
H162 .5080(6) .2776(2) 1.7217(7) .086
H17 .3288(43) .3020(2) 1.5171(50) .094
H191 -.0924(5) .1030(3) .6876(7) .084
H192 -.0727(5) .0650(3) .8547(7) .084
H193 .0314(5) .0600(3) .7235(7) .084
H211 .1712(5) .3822(2) .8736(6) .075
H212 .2904(5) .3381(2) .9257(6) .075
H213 .1856(5) .3553(2) 1.0512(6) .075

loop_
_geom_angle_atom_site_label_1
_geom_angle_atom_site_label_2
_geom_angle_atom_site_label_3
_geom_angle
_geom_angle_publ_flag
N C1 C16 109.2(4) yes
N C1 C2 114.3(3) yes
C16 C1 C2 114.5(4) yes
C3 C2 C7 117.8(4) yes
C3 C2 C1 117.7(4) yes
C7 C2 C1 124.5(4) yes
C4 C3 C2 121.6(4) yes
C3 C4 C5 120.1(4) yes
C6 C5 C4 119.5(4) yes
C5 C6 C7 120.8(5) yes
C6 C7 C2 120.1(4) yes
C9 N C8 111.1(3) yes
C9 N C1 111.3(3) yes
C8 N C1 115.9(3) yes
N C9 C10 112.7(3) yes
C15 C10 C11 118.8(4) yes
C15 C10 C9 121.3(4) yes
C11 C10 C9 119.9(4) yes
C12 C11 C10 121.1(4) yes
O20 C12 C11 125.1(3) yes
O20 C12 C13 114.8(3) yes
C11 C12 C13 120.1(4) yes
O18 C13 C14 124.9(4) yes
O18 C13 C12 116.4(3) yes
C14 C13 C12 118.6(4) yes
C13 C14 C15 120.4(4) yes
C10 C15 C14 121.0(4) yes
O17 C16 C1 110.2(4) yes
C13 O18 C19 117.2(3) yes
C12 O20 C21 117.5(3) yes
N8 C1 H1 106.0(2) no
C16 C1 H1 106.0(3) no
C2 C1 H1 106.0(2) no
C4 C3 H3 119.2(3) no
C2 C3 H3 119.2(3) no
C3 C4 H4 119.9(3) no
C5 C4 H4 119.9(3) no
C6 C5 H5 120.2(3) no
C4 C5 H5 120.2(3) no
C5 C6 H6 119.6(3) no
C7 C6 H6 119.6(3) no
C6 C7 H7 119.9(3) no
C2 C7 H7 119.9(3) no
N8 C8 H81 109.5(2) no
N8 C8 H82 109.5(2) no
H81 C8 H82 109.5 no
N8 C8 H83 109.5(2) no
H81 C8 H83 109.5 no
H82 C8 H83 109.5 no
N8 C9 H91 109.1(2) no
C10 C9 H91 109.1(2) no
N8 C9 H92 109.1(2) no
C10 C9 H92 109.1(2) no
H91 C9 H92 107.8 no
C12 C11 H11 119.4(2) no
C10 C11 H11 119.4(2) no
C13 C14 H14 119.8(2) no
C15 C14 H14 119.8(2) no
C10 C15 H15 119.5(2) no
C14 C15 H15 119.5(2) no
O17 C16 H161 109.6(3) no
C1 C16 H161 109.6(3) no
O17 C16 H162 109.6(3) no
C1 C16 H162 109.6(3) no
H161 C16 H162 108.1 no
C16 O17 H17 109.5(3) no
O18 C19 H191 109.5(2) no
O18 C19 H192 109.5(3) no
H191 C19 H192 109.5 no
O18 C19 H193 109.5(3) no
H191 C19 H193 109.5 no
H192 C19 H193 109.5 no
O20 C21 H211 109.5(2) no
O20 C21 H212 109.5(2) no
H211 C21 H212 109.5 no
O20 C21 H213 109.5(3) no
H211 C21 H213 109.5 no
H212 C21 H213 109.5 no

loop_
_geom_bond_atom_site_label_1
_geom_bond_atom_site_label_2
_geom_bond_distance
_geom_bond_publ_flag
C1 N 1.488(6) yes
C1 C16 1.492(6) yes
C1 C2 1.523(6) yes
C2 C3 1.377(6) yes
C2 C7 1.389(6) yes
C3 C4 1.364(6) yes
C4 C5 1.365(7) yes
C5 C6 1.365(7) yes
C6 C7 1.375(6) yes
N C9 1.449(5) yes
N C8 1.453(6) yes
C9 C10 1.500(6) yes
C10 C15 1.370(6) yes
C10 C11 1.385(5) yes
C11 C12 1.372(5) yes
C12 O20 1.362(5) yes
C12 C13 1.398(5) yes
C13 O18 1.365(5) yes
C13 C14 1.382(5) yes
C14 C15 1.385(6) yes
C16 O17 1.413(6) yes
O18 C19 1.409(6) yes
O20 C21 1.417(5) yes
C1 H1 1.24(5) no
C3 H3 .93 no
C4 H4 .93 no
C5 H5 .93 no
C6 H6 .93 no
C7 H7 .93 no
C8 H81 .96 no
C8 H82 .96 no
C8 H83 .96 no
C9 H91 .97 no
C9 H92 .97 no
C11 H11 .93 no
C14 H14 .93 no
C15 H15 .93 no
C16 H161 .97 no
C16 H162 .97 no
O17 H17 .82 no
C19 H191 .96 no
C19 H192 .96 no
C19 H193 .96 no
C21 H211 .96 no
C21 H212 .96 no
C21 H213 .96 no
